data_1513275
loop_
_publ_author_name
'Meng, Ge'
'Velayudham, Singaravelu'
'Smith, Adrian'
'Luck, Rudy'
'Liu, Haiying'

_publ_section_title
;
 Color Tuning of Polyfluorene Emission with BODIPY Monomers
;
_journal_issue 6
_journal_name_full Macromolecules
_journal_page_first 1995
_journal_paper_doi 10.1021/ma8023975
_journal_volume 42
_journal_year 2009
_chemical_compound_source 'synthesis as described'
_chemical_formula_moiety 'C21 H23 B1 F2 N2'
_chemical_formula_sum 'C21 H23 B F2 N2'
_chemical_formula_weight 352.24
_chemical_name_systematic
;
 ?
;
_space_group_IT_number 15
_symmetry_cell_setting monoclinic
_symmetry_Int_Tables_number 15
_symmetry_space_group_name_Hall '-C 2yc'
_symmetry_space_group_name_H-M 'C 1 2/c 1'
_atom_sites_solution_hydrogens geom
_atom_sites_solution_primary direct
_atom_sites_solution_secondary difmap
_audit_conform_dict_location ftp://ftp.iucr.org/pub/cif_core.dic
_audit_conform_dict_name cif_core.dic
_audit_conform_dict_version 2.3
_audit_creation_date 2008-12-18T14:26:22-00:00
_audit_creation_method 'WinGX routine CIF_UPDATE'
_cell_angle_alpha 90
_cell_angle_beta 112.49(2)
_cell_angle_gamma 90
_cell_formula_units_Z 8
_cell_length_a 20.442(5)
_cell_length_b 7.847(2)
_cell_length_c 25.831(8)
_cell_measurement_reflns_used 25
_cell_measurement_temperature 293(2)
_cell_measurement_theta_max 15
_cell_measurement_theta_min 10
_cell_measurement_wavelength 0.71073
_cell_volume 3828.4(19)
_computing_cell_refinement 'CAD4 Express (Enraf Nonius, 1994)'
_computing_data_collection 'CAD4 Express (Enraf Nonius, 1994)'
_computing_data_reduction 'XCAD4 (Harms & Wocadlo, 1995)'
_computing_molecular_graphics 'Ortep-3 for Windows (Farrugia, 1997)'
_computing_publication_material 'WinGX publication routines (Farrugia, 1999)'
_computing_structure_refinement 'SHELXL-97 (Sheldrick, 1997)'
_computing_structure_solution 'SHELXS-86 (Sheldrick, 1986)'
_diffrn_ambient_temperature 293(2)
_diffrn_detector 'scintillation LiI'
_diffrn_detector_dtime 1.195
_diffrn_measured_fraction_theta_full 1
_diffrn_measured_fraction_theta_max 1
_diffrn_measurement_device '\k-geometry diffractometer'
_diffrn_measurement_device_type 'Enraf Nonius TurboCAD4'
_diffrn_measurement_method 'non-profiled omega scans'
_diffrn_orient_matrix_type
;
  x-axis points to radiation source
  the matrix is specified in reciprocal space
;
_diffrn_orient_matrix_UB_11 -0.034973
_diffrn_orient_matrix_UB_12 -0.017479
_diffrn_orient_matrix_UB_13 -0.039159
_diffrn_orient_matrix_UB_21 -0.038401
_diffrn_orient_matrix_UB_22 0.047284
_diffrn_orient_matrix_UB_23 0.010834
_diffrn_orient_matrix_UB_31 0.010262
_diffrn_orient_matrix_UB_32 0.117049
_diffrn_orient_matrix_UB_33 -0.010235
_diffrn_radiation_monochromator graphite
_diffrn_radiation_probe x-ray
_diffrn_radiation_type MoK\a
_diffrn_radiation_wavelength 0.71073
_diffrn_reflns_av_R_equivalents 0.0289
_diffrn_reflns_av_unetI/netI 0.0136
_diffrn_reflns_limit_h_max 21
_diffrn_reflns_limit_h_min 0
_diffrn_reflns_limit_k_max 8
_diffrn_reflns_limit_k_min 0
_diffrn_reflns_limit_l_max 25
_diffrn_reflns_limit_l_min -27
_diffrn_reflns_number 2580
_diffrn_reflns_theta_full 22.47
_diffrn_reflns_theta_max 22.47
_diffrn_reflns_theta_min 1.71
_diffrn_source 'Enraf Nonius FR590'
_diffrn_standards_decay_% 1
_diffrn_standards_interval_time 166
_diffrn_standards_number 3
_exptl_absorpt_coefficient_mu 0.085
_exptl_absorpt_correction_T_max 0.9662
_exptl_absorpt_correction_T_min 0.9411
_exptl_absorpt_correction_type psi-scan
_exptl_absorpt_process_details
;
North A.C.T., Phillips D.C. & Mathews F.S. (1968) Acta. Cryst. A24, 351
        Number of psi-scan sets used was   9
        Theta correction was applied.
        Averaged transmission function was used.
        No Fourier smoothing was applied.
;
_exptl_crystal_colour gold
_exptl_crystal_density_diffrn 1.222
_exptl_crystal_density_method 'not measured'
_exptl_crystal_description prism
_exptl_crystal_F_000 1488
_exptl_crystal_size_max 0.4
_exptl_crystal_size_mid 0.4
_exptl_crystal_size_min 0.4
_refine_diff_density_max 0.339
_refine_diff_density_min -0.269
_refine_diff_density_rms 0.045
_refine_ls_extinction_coef 0.0075(10)
_refine_ls_extinction_expression Fc^*^=kFc[1+0.001xFc^2^\l^3^/sin(2\q)]^-1/4^
_refine_ls_extinction_method SHELXL
_refine_ls_goodness_of_fit_ref 1.04
_refine_ls_hydrogen_treatment mixed
_refine_ls_matrix_type full
_refine_ls_number_parameters 236
_refine_ls_number_reflns 2496
_refine_ls_number_restraints 0
_refine_ls_restrained_S_all 1.04
_refine_ls_R_factor_all 0.067
_refine_ls_R_factor_gt 0.0587
_refine_ls_shift/su_max 0.008
_refine_ls_shift/su_mean 0.001
_refine_ls_structure_factor_coef Fsqd
_refine_ls_weighting_details 'calc w=1/[\s^2^(Fo^2^)+(0.1040P)^2^+6.7104P] where P=(Fo^2^+2Fc^2^)/3'
_refine_ls_weighting_scheme calc
_refine_ls_wR_factor_gt 0.1806
_refine_ls_wR_factor_ref 0.1899
_reflns_number_gt 2166
_reflns_number_total 2496
_reflns_threshold_expression >2sigma(I)
_cod_data_source_file ma8023975sup1.cif
_cod_data_source_block gemeng
_cod_original_cell_volume 3828.4(18)
_cod_original_sg_symbol_H-M 'C 2/c'
_cod_original_formula_sum 'C21 H23 B1 F2 N2'
_cod_database_code 1513275

loop_
_symmetry_equiv_pos_as_xyz
'x, y, z'
'-x, y, -z+1/2'
'x+1/2, y+1/2, z'
'-x+1/2, y+1/2, -z+1/2'
'-x, -y, -z'
'x, -y, z-1/2'
'-x+1/2, -y+1/2, -z'
'x+1/2, -y+1/2, z-1/2'

loop_
_atom_site_label
_atom_site_type_symbol
_atom_site_fract_x
_atom_site_fract_y
_atom_site_fract_z
_atom_site_U_iso_or_equiv
_atom_site_adp_type
_atom_site_occupancy
_atom_site_symmetry_multiplicity
_atom_site_calc_flag
_atom_site_refinement_flags
B1 B 0.13541(18) 0.4121(6) 0.41978(15) 0.0601(10) Uani 1 1 d .
F1 F 0.17681(10) 0.4616(3) 0.47419(8) 0.0855(8) Uani 1 1 d .
F2 F 0.17766(11) 0.3320(3) 0.39607(10) 0.0902(8) Uani 1 1 d .
N1 N 0.09920(13) 0.5689(4) 0.38504(11) 0.0566(8) Uani 1 1 d .
N2 N 0.07610(12) 0.2904(4) 0.42025(10) 0.0526(7) Uani 1 1 d .
C1 C 0.2112(2) 0.7168(7) 0.3929(2) 0.0951(14) Uani 1 1 d .
H1A H 0.2325 0.6151 0.4129 0.143 Uiso 1 1 calc R
H1B H 0.2281 0.8138 0.417 0.143 Uiso 1 1 calc R
H1C H 0.2234 0.7292 0.3607 0.143 Uiso 1 1 calc R
C2 C 0.13204(18) 0.7049(5) 0.37425(15) 0.0671(10) Uani 1 1 d .
C3 C 0.0812(2) 0.8232(5) 0.34411(15) 0.0704(10) Uani 1 1 d .
H3 H 0.0905 0.9282 0.3317 0.085 Uiso 1 1 calc R
C4 C 0.01461(17) 0.7611(4) 0.33541(13) 0.0581(9) Uani 1 1 d .
C5 C -0.0541(2) 0.8522(5) 0.30470(15) 0.0711(10) Uani 1 1 d .
H5A H -0.0928 0.7821 0.3042 0.107 Uiso 1 1 calc R
H5B H -0.0587 0.8748 0.2669 0.107 Uiso 1 1 calc R
H5C H -0.0546 0.9577 0.3233 0.107 Uiso 1 1 calc R
C6 C 0.02565(15) 0.5989(4) 0.36146(12) 0.0503(8) Uani 1 1 d .
C7 C -0.02123(14) 0.4774(4) 0.36679(11) 0.0465(8) Uani 1 1 d .
C8 C 0.15555(19) 0.0579(5) 0.47619(16) 0.0792(12) Uani 1 1 d .
H8A H 0.1919 0.1319 0.4742 0.119 Uiso 1 1 calc R
H8B H 0.1581 -0.0499 0.4595 0.119 Uiso 1 1 calc R
H8C H 0.1621 0.0411 0.5147 0.119 Uiso 1 1 calc R
C9 C 0.08489(18) 0.1367(5) 0.44538(13) 0.0595(9) Uani 1 1 d .
C10 C 0.01838(18) 0.0720(5) 0.43794(14) 0.0637(9) Uani 1 1 d .
H10 H 0.0102 -0.0322 0.4516 0.076 Uiso 1 1 calc R
C11 C -0.03331(16) 0.1849(4) 0.40754(13) 0.0536(8) Uani 1 1 d .
C12 C -0.11134(18) 0.1603(5) 0.39158(18) 0.0725(10) Uani 1 1 d .
H12A H -0.1363 0.2571 0.3705 0.109 Uiso 1 1 calc R
H12B H -0.1213 0.1486 0.4248 0.109 Uiso 1 1 calc R
H12C H -0.1263 0.0593 0.3691 0.109 Uiso 1 1 calc R
C13 C 0.00298(15) 0.3249(4) 0.39578(12) 0.0487(8) Uani 1 1 d .
C14 C -0.09933(15) 0.5096(4) 0.34062(13) 0.0497(8) Uani 1 1 d .
C15 C -0.13389(18) 0.5804(4) 0.37298(15) 0.0619(9) Uani 1 1 d .
C16 C -0.2072(2) 0.6078(5) 0.3467(2) 0.0834(13) Uani 1 1 d .
H16 H -0.2316 0.656 0.367 0.1 Uiso 1 1 calc R
C17 C -0.2433(2) 0.5647(6) 0.2918(2) 0.0942(15) Uani 1 1 d .
H17 H -0.292 0.5822 0.2754 0.113 Uiso 1 1 calc R
C18 C -0.20863(19) 0.4958(5) 0.26064(18) 0.0782(11) Uani 1 1 d .
H18 H -0.234 0.4677 0.2233 0.094 Uiso 1 1 calc R
C19 C -0.13638(16) 0.4678(4) 0.28403(14) 0.0574(9) Uani 1 1 d .
C20 C -0.0987(2) 0.3937(6) 0.24940(15) 0.0768(11) Uani 1 1 d .
H20A H -0.0492 0.3828 0.272 0.115 Uiso 1 1 calc R
H20B H -0.1049 0.4674 0.2182 0.115 Uiso 1 1 calc R
H20C H -0.1181 0.2834 0.2358 0.115 Uiso 1 1 calc R
C21 C -0.0942(2) 0.6236(6) 0.43371(17) 0.0851(13) Uani 1 1 d .
H21A H -0.1264 0.6707 0.4489 0.128 Uiso 1 1 calc R
H21B H -0.058 0.7055 0.437 0.128 Uiso 1 1 calc R
H21C H -0.073 0.5223 0.454 0.128 Uiso 1 1 calc R

loop_
_atom_site_aniso_label
_atom_site_aniso_U_11
_atom_site_aniso_U_22
_atom_site_aniso_U_33
_atom_site_aniso_U_23
_atom_site_aniso_U_13
_atom_site_aniso_U_12
B1 0.0406(19) 0.091(3) 0.050(2) 0.005(2) 0.0196(17) 0.0034(19)
F1 0.0565(12) 0.125(2) 0.0610(13) 0.0066(12) 0.0069(10) -0.0225(12)
F2 0.0697(14) 0.124(2) 0.0955(16) 0.0258(14) 0.0527(12) 0.0315(13)
N1 0.0452(15) 0.0740(19) 0.0554(15) -0.0004(13) 0.0245(12) -0.0080(13)
N2 0.0409(14) 0.0687(18) 0.0470(14) -0.0006(13) 0.0155(11) 0.0042(12)
C1 0.062(2) 0.119(4) 0.115(3) 0.001(3) 0.045(2) -0.023(2)
C2 0.056(2) 0.085(3) 0.067(2) -0.0023(19) 0.0320(18) -0.013(2)
C3 0.079(3) 0.072(2) 0.070(2) 0.0009(19) 0.040(2) -0.019(2)
C4 0.062(2) 0.065(2) 0.0502(18) -0.0025(16) 0.0251(15) -0.0033(17)
C5 0.083(3) 0.062(2) 0.066(2) 0.0070(18) 0.0254(19) -0.0003(19)
C6 0.0453(17) 0.064(2) 0.0441(16) -0.0009(15) 0.0201(13) -0.0026(15)
C7 0.0411(16) 0.0600(19) 0.0404(15) -0.0035(14) 0.0180(13) 0.0004(14)
C8 0.063(2) 0.087(3) 0.073(2) 0.005(2) 0.0094(19) 0.020(2)
C9 0.058(2) 0.067(2) 0.0488(18) -0.0004(16) 0.0149(15) 0.0090(17)
C10 0.064(2) 0.059(2) 0.064(2) 0.0052(17) 0.0205(17) 0.0008(17)
C11 0.0513(18) 0.0562(19) 0.0545(18) -0.0016(15) 0.0215(15) -0.0006(15)
C12 0.058(2) 0.067(2) 0.096(3) 0.008(2) 0.032(2) -0.0075(17)
C13 0.0413(16) 0.0599(19) 0.0466(16) -0.0001(15) 0.0186(13) 0.0031(14)
C14 0.0440(17) 0.0515(18) 0.0557(18) 0.0056(14) 0.0214(15) 0.0017(14)
C15 0.061(2) 0.0545(19) 0.083(2) 0.0044(17) 0.0428(19) 0.0043(16)
C16 0.069(3) 0.065(2) 0.139(4) 0.011(3) 0.066(3) 0.014(2)
C17 0.047(2) 0.083(3) 0.139(4) 0.016(3) 0.020(3) 0.008(2)
C18 0.055(2) 0.077(2) 0.082(3) 0.010(2) 0.003(2) 0.0000(19)
C19 0.0495(19) 0.060(2) 0.0564(19) 0.0068(15) 0.0130(15) -0.0022(15)
C20 0.079(2) 0.092(3) 0.055(2) -0.0091(19) 0.0203(18) -0.009(2)
C21 0.109(3) 0.082(3) 0.089(3) -0.013(2) 0.066(3) -0.003(2)

loop_
_atom_type_symbol
_atom_type_description
_atom_type_scat_dispersion_real
_atom_type_scat_dispersion_imag
_atom_type_scat_source
C C 0.0033 0.0016 'International Tables Vol C Tables 4.2.6.8 and 6.1.1.4'
H H 0 0 'International Tables Vol C Tables 4.2.6.8 and 6.1.1.4'
B B 0.0013 0.0007 'International Tables Vol C Tables 4.2.6.8 and 6.1.1.4'
F F 0.0171 0.0103 'International Tables Vol C Tables 4.2.6.8 and 6.1.1.4'
N N 0.0061 0.0033 'International Tables Vol C Tables 4.2.6.8 and 6.1.1.4'

loop_
_geom_angle_atom_site_label_1
_geom_angle_atom_site_label_2
_geom_angle_atom_site_label_3
_geom_angle
F2 B1 F1 109.4(3)
F2 B1 N1 110.3(3)
F1 B1 N1 109.8(3)
F2 B1 N2 110.2(3)
F1 B1 N2 109.9(3)
N1 B1 N2 107.2(3)
C2 N1 C6 108.2(3)
C2 N1 B1 126.1(3)
C6 N1 B1 125.6(3)
C9 N2 C13 108.1(3)
C9 N2 B1 126.5(3)
C13 N2 B1 125.3(3)
N1 C2 C3 108.7(3)
N1 C2 C1 122.9(4)
C3 C2 C1 128.4(4)
C4 C3 C2 109.6(3)
C3 C4 C6 105.8(3)
C3 C4 C5 125.6(3)
C6 C4 C5 128.7(3)
C7 C6 N1 120.2(3)
C7 C6 C4 132.1(3)
N1 C6 C4 107.8(3)
C6 C7 C13 121.5(3)
C6 C7 C14 119.6(3)
C13 C7 C14 119.0(3)
N2 C9 C10 108.4(3)
N2 C9 C8 123.5(3)
C10 C9 C8 128.1(3)
C11 C10 C9 109.9(3)
C10 C11 C13 105.7(3)
C10 C11 C12 125.4(3)
C13 C11 C12 128.9(3)
C7 C13 N2 120.2(3)
C7 C13 C11 132.0(3)
N2 C13 C11 107.8(3)
C15 C14 C19 121.3(3)
C15 C14 C7 119.5(3)
C19 C14 C7 119.2(3)
C14 C15 C16 117.5(4)
C14 C15 C21 121.3(3)
C16 C15 C21 121.3(3)
C17 C16 C15 121.1(4)
C16 C17 C18 120.7(4)
C17 C18 C19 120.8(4)
C18 C19 C14 118.6(3)
C18 C19 C20 120.4(3)
C14 C19 C20 121.0(3)

loop_
_geom_bond_atom_site_label_1
_geom_bond_atom_site_label_2
_geom_bond_distance
B1 F2 1.386(4)
B1 F1 1.390(4)
B1 N1 1.535(5)
B1 N2 1.547(5)
N1 C2 1.346(4)
N1 C6 1.409(4)
N2 C9 1.349(4)
N2 C13 1.409(4)
C1 C2 1.503(5)
C2 C3 1.389(5)
C3 C4 1.380(5)
C4 C6 1.417(5)
C4 C5 1.503(5)
C6 C7 1.396(4)
C7 C13 1.397(4)
C7 C14 1.498(4)
C8 C9 1.491(5)
C9 C10 1.394(5)
C10 C11 1.373(5)
C11 C13 1.422(4)
C11 C12 1.499(4)
C14 C15 1.399(4)
C14 C19 1.404(4)
C15 C16 1.406(5)
C15 C21 1.503(5)
C16 C17 1.367(6)
C17 C18 1.371(7)
C18 C19 1.383(5)
C19 C20 1.502(5)
